data_4088275
loop_
_publ_author_name
'Frogley, Benjamin J.'
'Dalebrook, Andrew F.'
'Wright, L. James'

_publ_section_title
;
 Regioselective Nitration and/or Halogenation of Iridabenzofurans through
 Electrophilic Substitution
;
_journal_issue 3
_journal_name_full Organometallics
_journal_page_first 400
_journal_paper_doi 10.1021/acs.organomet.5b00981
_journal_volume 35
_journal_year 2016
_chemical_formula_moiety 'C44 H36 Br Cl Ir N O4 P2, C H Cl3'
_chemical_formula_sum 'C45 H37 Br Cl4 Ir N O4 P2'
_chemical_formula_weight 1131.61
_chemical_name_common 'Compound 11'
_space_group_IT_number 14
_space_group_name_Hall '-P 2ybc'
_space_group_name_H-M_alt 'P 1 21/c 1'
_symmetry_cell_setting monoclinic
_symmetry_space_group_name_H-M 'P 1 21/c 1'
_atom_sites_solution_hydrogens geom
_atom_sites_solution_primary direct
_atom_sites_solution_secondary difmap
_audit_creation_method SHELXL-97
_cell_angle_alpha 90.000(5)
_cell_angle_beta 108.232(5)
_cell_angle_gamma 90.000(5)
_cell_formula_units_Z 4
_cell_length_a 18.355(5)
_cell_length_b 9.868(5)
_cell_length_c 25.105(5)
_cell_measurement_reflns_used 9874
_cell_measurement_temperature 99(2)
_cell_measurement_theta_max 27.94
_cell_measurement_theta_min 1.71
_cell_volume 4319(3)
_computing_cell_refinement 'SAINT (Siemens, 1995)'
_computing_data_collection 'SMART (Siemens, 1995)'
_computing_data_reduction SAINT
_computing_molecular_graphics 'Ortep-III (Burnett & Johnson, 1996)'
_computing_publication_material 'SHELXTL (Sheldrick, 2008)'
_computing_structure_refinement 'SHELXL97 (Sheldrick, 2008)'
_computing_structure_solution 'SHELXS97 (Sheldrick, 2008)'
_diffrn_ambient_temperature 99(2)
_diffrn_measured_fraction_theta_full 0.991
_diffrn_measured_fraction_theta_max 0.991
_diffrn_measurement_device_type 'Siemens SMART CCD'
_diffrn_measurement_method 'Area detector \w scans'
_diffrn_radiation_monochromator graphite
_diffrn_radiation_source 'fine-focus sealed tube'
_diffrn_radiation_type MoK\a
_diffrn_radiation_wavelength 0.71073
_diffrn_reflns_av_R_equivalents 0.0833
_diffrn_reflns_av_sigmaI/netI 0.0718
_diffrn_reflns_limit_h_max 24
_diffrn_reflns_limit_h_min -24
_diffrn_reflns_limit_k_max 12
_diffrn_reflns_limit_k_min -12
_diffrn_reflns_limit_l_max 31
_diffrn_reflns_limit_l_min -32
_diffrn_reflns_number 50982
_diffrn_reflns_theta_full 27.94
_diffrn_reflns_theta_max 27.94
_diffrn_reflns_theta_min 1.71
_exptl_absorpt_coefficient_mu 4.383
_exptl_absorpt_correction_T_max 0.7456
_exptl_absorpt_correction_T_min 0.5088
_exptl_absorpt_correction_type multi-scan
_exptl_absorpt_process_details 'SADABS; Sheldrick, 1996'
_exptl_crystal_colour Orange
_exptl_crystal_density_diffrn 1.740
_exptl_crystal_density_method 'not measured'
_exptl_crystal_description Needle
_exptl_crystal_F_000 2224
_exptl_crystal_size_max 0.36
_exptl_crystal_size_mid 0.10
_exptl_crystal_size_min 0.10
_refine_diff_density_max 1.482
_refine_diff_density_min -1.382
_refine_diff_density_rms 0.158
_refine_ls_extinction_method none
_refine_ls_goodness_of_fit_ref 1.026
_refine_ls_hydrogen_treatment constr
_refine_ls_matrix_type full
_refine_ls_number_parameters 524
_refine_ls_number_reflns 10255
_refine_ls_number_restraints 0
_refine_ls_restrained_S_all 1.026
_refine_ls_R_factor_all 0.0624
_refine_ls_R_factor_gt 0.0413
_refine_ls_shift/su_max 0.002
_refine_ls_shift/su_mean 0.000
_refine_ls_structure_factor_coef Fsqd
_refine_ls_weighting_details 'calc w=1/[\s^2^(Fo^2^)+(0.0377P)^2^+0.0000P] where P=(Fo^2^+2Fc^2^)/3'
_refine_ls_weighting_scheme calc
_refine_ls_wR_factor_gt 0.0864
_refine_ls_wR_factor_ref 0.0941
_reflns_number_gt 7820
_reflns_number_total 10255
_reflns_threshold_expression >2\s(I)
_cod_data_source_file om5b00981_si_002.cif
_cod_data_source_block Compound_11
_cod_depositor_comments
;
The following automatic conversions were performed:

data item '_symmetry_cell_setting' value 'Monoclinic' was changed to
'monoclinic' in accordance with the
/home/saulius/struct/COD-crude-data/automatic-downloads/DataCite-retrospective/ACS/depositions/lib/dictionaries/cif_core.dic
dictionary named 'cif_core.dic' version 2.4.2 last updated on
2011-04-26.

Automatic conversion script
Id: cif_fix_values 6909 2019-04-08 15:41:33Z antanas 
;
_cod_original_sg_symbol_H-M 'P 21/c'
_cod_database_code 4088275

loop_
_symmetry_equiv_pos_as_xyz
'x, y, z'
'-x, y+1/2, -z+1/2'
'-x, -y, -z'
'x, -y-1/2, z-1/2'

loop_
_atom_site_label
_atom_site_type_symbol
_atom_site_fract_x
_atom_site_fract_y
_atom_site_fract_z
_atom_site_U_iso_or_equiv
_atom_site_adp_type
_atom_site_occupancy
_atom_site_symmetry_multiplicity
_atom_site_calc_flag
_atom_site_refinement_flags
C1 C 0.1991(2) 0.2088(5) 0.62428(17) 0.0186(10) Uani 1 1 d .
H1 H 0.2118 0.3002 0.6284 0.022 Uiso 1 1 calc R
C2 C 0.1264(3) 0.1762(5) 0.59361(19) 0.0238(11) Uani 1 1 d .
C3 C 0.0943(3) 0.0436(5) 0.57966(19) 0.0244(11) Uani 1 1 d .
H3 H 0.0428 0.0380 0.5583 0.029 Uiso 1 1 calc R
C4 C 0.1325(3) -0.0729(5) 0.59492(19) 0.0218(10) Uani 1 1 d .
H4 H 0.1060 -0.1531 0.5826 0.026 Uiso 1 1 calc R
C5 C 0.2118(3) -0.0830(4) 0.62918(18) 0.0185(9) Uani 1 1 d .
C6 C 0.2473(3) -0.2049(5) 0.64348(18) 0.0219(10) Uani 1 1 d .
C7 C 0.3270(3) -0.2047(5) 0.67693(18) 0.0231(11) Uani 1 1 d .
C8 C 0.4430(3) -0.3171(6) 0.7209(2) 0.0414(14) Uani 1 1 d .
H8A H 0.4702 -0.2666 0.7004 0.062 Uiso 1 1 calc R
H8B H 0.4632 -0.4075 0.7272 0.062 Uiso 1 1 calc R
H8C H 0.4492 -0.2737 0.7563 0.062 Uiso 1 1 calc R
C9 C 0.1460(3) -0.0005(5) 0.72969(17) 0.0208(10) Uani 1 1 d .
C10 C 0.1331(3) -0.1410(5) 0.72488(18) 0.0275(11) Uani 1 1 d .
H10 H 0.1744 -0.1998 0.7303 0.033 Uiso 1 1 calc R
C11 C 0.0603(3) -0.1925(6) 0.7123(2) 0.0355(13) Uani 1 1 d .
H11 H 0.0530 -0.2858 0.7100 0.043 Uiso 1 1 calc R
C12 C -0.0015(3) -0.1087(6) 0.7032(2) 0.0397(14) Uani 1 1 d .
H12 H -0.0507 -0.1445 0.6945 0.048 Uiso 1 1 calc R
C13 C 0.0097(3) 0.0298(6) 0.7069(2) 0.0364(13) Uani 1 1 d .
H13 H -0.0326 0.0867 0.7004 0.044 Uiso 1 1 calc R
C14 C 0.0817(3) 0.0855(5) 0.71995(19) 0.0306(12) Uani 1 1 d .
H14 H 0.0881 0.1790 0.7223 0.037 Uiso 1 1 calc R
C15 C 0.2359(3) 0.2312(5) 0.77652(18) 0.0214(10) Uani 1 1 d .
C16 C 0.2345(3) 0.3552(5) 0.7511(2) 0.0420(15) Uani 1 1 d .
H16 H 0.2384 0.3595 0.7152 0.050 Uiso 1 1 calc R
C17 C 0.2271(4) 0.4748(6) 0.7790(3) 0.0460(15) Uani 1 1 d .
H17 H 0.2269 0.5580 0.7616 0.055 Uiso 1 1 calc R
C18 C 0.2203(3) 0.4700(6) 0.8314(2) 0.0399(14) Uani 1 1 d .
H18 H 0.2148 0.5497 0.8496 0.048 Uiso 1 1 calc R
C19 C 0.2215(3) 0.3467(6) 0.8574(2) 0.0407(14) Uani 1 1 d .
H19 H 0.2170 0.3431 0.8932 0.049 Uiso 1 1 calc R
C20 C 0.2296(3) 0.2275(5) 0.83018(19) 0.0306(12) Uani 1 1 d .
H20 H 0.2309 0.1447 0.8481 0.037 Uiso 1 1 calc R
C21 C 0.3058(3) -0.0321(5) 0.79979(18) 0.0228(10) Uani 1 1 d .
C22 C 0.2804(3) -0.1191(5) 0.83359(19) 0.0300(12) Uani 1 1 d .
H22 H 0.2280 -0.1288 0.8276 0.036 Uiso 1 1 calc R
C23 C 0.3312(3) -0.1909(5) 0.8757(2) 0.0386(14) Uani 1 1 d .
H23 H 0.3131 -0.2496 0.8977 0.046 Uiso 1 1 calc R
C24 C 0.4096(4) -0.1768(6) 0.8860(2) 0.0421(14) Uani 1 1 d .
H24 H 0.4441 -0.2262 0.9145 0.051 Uiso 1 1 calc R
C25 C 0.4355(3) -0.0878(6) 0.8533(2) 0.0426(15) Uani 1 1 d .
H25 H 0.4879 -0.0762 0.8601 0.051 Uiso 1 1 calc R
C26 C 0.3841(3) -0.0165(6) 0.8105(2) 0.0328(12) Uani 1 1 d .
H26 H 0.4021 0.0428 0.7887 0.039 Uiso 1 1 calc R
C27 C 0.2536(3) 0.0032(5) 0.52218(19) 0.0239(11) Uani 1 1 d .
C28 C 0.1919(3) 0.0745(5) 0.48807(19) 0.0291(12) Uani 1 1 d .
H28 H 0.1884 0.1674 0.4929 0.035 Uiso 1 1 calc R
C29 C 0.1343(3) 0.0068(7) 0.4459(2) 0.0407(14) Uani 1 1 d .
H29 H 0.0931 0.0552 0.4227 0.049 Uiso 1 1 calc R
C30 C 0.1391(4) -0.1311(7) 0.4390(2) 0.0492(17) Uani 1 1 d .
H30 H 0.1011 -0.1756 0.4111 0.059 Uiso 1 1 calc R
C31 C 0.1984(4) -0.2011(6) 0.4727(2) 0.0495(17) Uani 1 1 d .
H31 H 0.2011 -0.2942 0.4677 0.059 Uiso 1 1 calc R
C32 C 0.2559(3) -0.1370(6) 0.5148(2) 0.0367(13) Uani 1 1 d .
H32 H 0.2961 -0.1875 0.5381 0.044 Uiso 1 1 calc R
C33 C 0.4147(3) 0.0036(4) 0.59059(18) 0.0209(10) Uani 1 1 d .
C34 C 0.4716(3) 0.0140(5) 0.6420(2) 0.0261(11) Uani 1 1 d .
H34 H 0.4620 0.0609 0.6712 0.031 Uiso 1 1 calc R
C35 C 0.5425(3) -0.0450(6) 0.6500(2) 0.0367(13) Uani 1 1 d .
H35 H 0.5803 -0.0373 0.6846 0.044 Uiso 1 1 calc R
C36 C 0.5576(3) -0.1152(6) 0.6072(2) 0.0410(14) Uani 1 1 d .
H36 H 0.6051 -0.1563 0.6131 0.049 Uiso 1 1 calc R
C37 C 0.5023(3) -0.1244(6) 0.5556(2) 0.0459(15) Uani 1 1 d .
H37 H 0.5128 -0.1707 0.5266 0.055 Uiso 1 1 calc R
C38 C 0.4309(3) -0.0650(5) 0.5465(2) 0.0337(13) Uani 1 1 d .
H38 H 0.3940 -0.0706 0.5114 0.040 Uiso 1 1 calc R
C39 C 0.3364(2) 0.2523(4) 0.55324(17) 0.0177(9) Uani 1 1 d .
C40 C 0.3364(3) 0.3731(5) 0.58213(19) 0.0231(10) Uani 1 1 d .
H40 H 0.3252 0.3724 0.6158 0.028 Uiso 1 1 calc R
C41 C 0.3533(3) 0.4957(5) 0.5602(2) 0.0264(11) Uani 1 1 d .
H41 H 0.3533 0.5762 0.5794 0.032 Uiso 1 1 calc R
C42 C 0.3700(3) 0.4978(5) 0.5104(2) 0.0301(12) Uani 1 1 d .
H42 H 0.3825 0.5790 0.4966 0.036 Uiso 1 1 calc R
C43 C 0.3680(3) 0.3784(5) 0.4810(2) 0.0300(12) Uani 1 1 d .
H43 H 0.3779 0.3799 0.4468 0.036 Uiso 1 1 calc R
C44 C 0.3514(3) 0.2574(5) 0.50195(19) 0.0257(11) Uani 1 1 d .
H44 H 0.3501 0.1779 0.4818 0.031 Uiso 1 1 calc R
C45 C 0.0746(3) 0.4747(6) 0.4228(2) 0.0422(14) Uani 1 1 d .
H45 H 0.0627 0.5416 0.4477 0.051 Uiso 1 1 calc R
N N 0.0724(2) 0.2885(5) 0.56933(18) 0.0322(10) Uani 1 1 d .
O1 O 0.36094(18) -0.0939(3) 0.69376(12) 0.0213(7) Uani 1 1 d .
O2 O 0.36194(19) -0.3222(3) 0.68878(14) 0.0302(8) Uani 1 1 d .
O3 O 0.0953(3) 0.4018(4) 0.5718(2) 0.0767(17) Uani 1 1 d .
O4 O 0.0048(2) 0.2616(4) 0.54666(17) 0.0442(10) Uani 1 1 d .
P1 P 0.24140(7) 0.06910(12) 0.74218(5) 0.0191(3) Uani 1 1 d .
P2 P 0.32189(7) 0.08643(11) 0.58125(5) 0.0170(2) Uani 1 1 d .
Cl1 Cl 0.37732(7) 0.24519(12) 0.70973(4) 0.0262(3) Uani 1 1 d .
Cl2 Cl 0.02285(9) 0.32701(18) 0.42353(7) 0.0601(4) Uani 1 1 d .
Cl3 Cl 0.17391(10) 0.43925(16) 0.44713(9) 0.0661(5) Uani 1 1 d .
Cl4 Cl 0.05101(12) 0.5430(2) 0.35483(7) 0.0709(5) Uani 1 1 d .
Br Br 0.19876(3) -0.37497(5) 0.62165(2) 0.03601(14) Uani 1 1 d .
Ir Ir 0.280543(10) 0.075961(17) 0.661151(7) 0.01647(6) Uani 1 1 d .

loop_
_atom_site_aniso_label
_atom_site_aniso_U_11
_atom_site_aniso_U_22
_atom_site_aniso_U_33
_atom_site_aniso_U_23
_atom_site_aniso_U_13
_atom_site_aniso_U_12
C1 0.020(2) 0.020(2) 0.019(2) -0.0012(18) 0.011(2) 0.000(2)
C2 0.021(3) 0.023(3) 0.031(3) 0.004(2) 0.013(2) 0.007(2)
C3 0.017(3) 0.034(3) 0.023(2) 0.002(2) 0.007(2) -0.001(2)
C4 0.019(3) 0.023(3) 0.024(2) 0.000(2) 0.006(2) -0.003(2)
C5 0.018(2) 0.021(2) 0.019(2) -0.0011(19) 0.0100(19) -0.001(2)
C6 0.027(3) 0.018(2) 0.022(2) -0.0005(19) 0.011(2) -0.002(2)
C7 0.030(3) 0.024(3) 0.016(2) 0.003(2) 0.008(2) 0.004(2)
C8 0.035(3) 0.043(3) 0.042(3) 0.011(3) 0.007(3) 0.010(3)
C9 0.022(3) 0.027(3) 0.013(2) -0.0010(19) 0.006(2) -0.002(2)
C10 0.029(3) 0.034(3) 0.022(2) 0.002(2) 0.011(2) -0.006(2)
C11 0.031(3) 0.048(3) 0.029(3) 0.002(3) 0.013(2) -0.012(3)
C12 0.024(3) 0.069(4) 0.023(3) -0.005(3) 0.004(2) -0.016(3)
C13 0.021(3) 0.060(4) 0.025(3) -0.006(3) 0.004(2) 0.005(3)
C14 0.033(3) 0.042(3) 0.018(2) -0.005(2) 0.008(2) 0.002(3)
C15 0.018(2) 0.024(3) 0.024(2) -0.008(2) 0.009(2) 0.001(2)
C16 0.068(4) 0.029(3) 0.040(3) -0.001(3) 0.033(3) 0.007(3)
C17 0.063(4) 0.029(3) 0.055(4) 0.000(3) 0.032(3) 0.002(3)
C18 0.033(3) 0.043(3) 0.046(3) -0.025(3) 0.016(3) -0.002(3)
C19 0.040(4) 0.052(4) 0.032(3) -0.011(3) 0.016(3) 0.011(3)
C20 0.036(3) 0.033(3) 0.022(2) -0.001(2) 0.007(2) 0.009(2)
C21 0.027(3) 0.025(2) 0.019(2) -0.0044(19) 0.010(2) 0.003(2)
C22 0.037(3) 0.032(3) 0.023(2) 0.000(2) 0.011(2) 0.000(2)
C23 0.055(4) 0.034(3) 0.024(3) 0.003(2) 0.008(3) -0.005(3)
C24 0.050(4) 0.041(3) 0.029(3) 0.004(3) 0.003(3) 0.011(3)
C25 0.028(3) 0.072(4) 0.025(3) -0.002(3) 0.005(2) 0.006(3)
C26 0.027(3) 0.047(3) 0.027(3) 0.001(2) 0.012(2) 0.001(3)
C27 0.025(3) 0.028(3) 0.024(2) -0.004(2) 0.015(2) -0.007(2)
C28 0.026(3) 0.044(3) 0.021(2) -0.002(2) 0.013(2) -0.005(3)
C29 0.029(3) 0.067(4) 0.026(3) 0.005(3) 0.009(2) -0.007(3)
C30 0.051(4) 0.069(5) 0.030(3) -0.019(3) 0.015(3) -0.038(4)
C31 0.066(5) 0.045(4) 0.046(4) -0.012(3) 0.030(4) -0.025(4)
C32 0.043(4) 0.034(3) 0.036(3) -0.003(3) 0.016(3) -0.004(3)
C33 0.022(3) 0.021(3) 0.026(2) 0.003(2) 0.015(2) 0.003(2)
C34 0.020(3) 0.031(3) 0.026(3) 0.000(2) 0.005(2) -0.002(2)
C35 0.018(3) 0.053(4) 0.037(3) 0.004(3) 0.005(2) 0.005(3)
C36 0.027(3) 0.052(4) 0.049(4) 0.012(3) 0.018(3) 0.019(3)
C37 0.041(4) 0.060(4) 0.041(3) -0.004(3) 0.020(3) 0.022(3)
C38 0.031(3) 0.044(3) 0.028(3) 0.004(2) 0.012(2) 0.014(3)
C39 0.012(2) 0.021(2) 0.022(2) 0.0037(19) 0.0063(18) 0.0003(19)
C40 0.024(3) 0.024(3) 0.022(2) 0.003(2) 0.007(2) -0.002(2)
C41 0.024(3) 0.019(3) 0.033(3) 0.000(2) 0.004(2) 0.001(2)
C42 0.030(3) 0.027(3) 0.033(3) 0.014(2) 0.009(2) 0.001(2)
C43 0.033(3) 0.032(3) 0.030(3) 0.008(2) 0.018(2) 0.004(2)
C44 0.027(3) 0.026(3) 0.030(2) 0.001(2) 0.017(2) 0.004(2)
C45 0.038(4) 0.040(3) 0.046(3) -0.008(3) 0.010(3) 0.010(3)
N 0.019(2) 0.031(3) 0.042(3) -0.002(2) 0.003(2) 0.001(2)
O1 0.0202(18) 0.0234(18) 0.0202(16) 0.0024(13) 0.0063(14) 0.0034(15)
O2 0.027(2) 0.0268(19) 0.0350(19) 0.0019(16) 0.0075(16) 0.0093(16)
O3 0.045(3) 0.023(2) 0.128(5) 0.000(3) -0.021(3) 0.005(2)
O4 0.021(2) 0.036(2) 0.070(3) 0.003(2) 0.006(2) 0.0070(18)
P1 0.0213(6) 0.0207(6) 0.0173(5) -0.0014(5) 0.0088(5) -0.0002(5)
P2 0.0171(6) 0.0192(6) 0.0164(5) 0.0009(5) 0.0077(5) 0.0012(5)
Cl1 0.0273(7) 0.0277(6) 0.0220(5) -0.0051(5) 0.0056(5) -0.0076(5)
Cl2 0.0424(10) 0.0679(11) 0.0650(11) 0.0071(9) 0.0099(8) -0.0050(9)
Cl3 0.0401(10) 0.0414(10) 0.1098(16) -0.0038(9) 0.0131(10) 0.0070(8)
Cl4 0.0920(15) 0.0731(12) 0.0444(9) 0.0012(9) 0.0168(10) -0.0062(11)
Br 0.0357(3) 0.0210(3) 0.0508(3) -0.0031(2) 0.0127(3) -0.0012(2)
Ir 0.01735(10) 0.01740(10) 0.01594(9) -0.00069(7) 0.00705(7) 0.00037(8)

loop_
_atom_type_symbol
_atom_type_description
_atom_type_scat_dispersion_real
_atom_type_scat_dispersion_imag
_atom_type_scat_source
C C 0.0033 0.0016 'International Tables Vol C Tables 4.2.6.8 and 6.1.1.4'
H H 0.0000 0.0000 'International Tables Vol C Tables 4.2.6.8 and 6.1.1.4'
N N 0.0061 0.0033 'International Tables Vol C Tables 4.2.6.8 and 6.1.1.4'
O O 0.0106 0.0060 'International Tables Vol C Tables 4.2.6.8 and 6.1.1.4'
P P 0.1023 0.0942 'International Tables Vol C Tables 4.2.6.8 and 6.1.1.4'
Cl Cl 0.1484 0.1585 'International Tables Vol C Tables 4.2.6.8 and 6.1.1.4'
Br Br -0.2901 2.4595 'International Tables Vol C Tables 4.2.6.8 and 6.1.1.4'
Ir Ir -1.4442 7.9887 'International Tables Vol C Tables 4.2.6.8 and 6.1.1.4'

loop_
_geom_angle_atom_site_label_1
_geom_angle_atom_site_label_2
_geom_angle_atom_site_label_3
_geom_angle
C2 C1 Ir 124.9(3)
C2 C1 H1 117.5
Ir C1 H1 117.5
C1 C2 C3 127.8(4)
C1 C2 N 117.9(4)
C3 C2 N 114.2(4)
C4 C3 C2 125.1(5)
C4 C3 H3 117.4
C2 C3 H3 117.4
C3 C4 C5 124.8(4)
C3 C4 H4 117.6
C5 C4 H4 117.6
C6 C5 C4 121.9(4)
C6 C5 Ir 113.2(3)
C4 C5 Ir 124.9(3)
C5 C6 C7 117.8(4)
C5 C6 Br 124.2(4)
C7 C6 Br 117.9(3)
O1 C7 O2 122.2(4)
O1 C7 C6 120.0(4)
O2 C7 C6 117.8(4)
O2 C8 H8A 109.5
O2 C8 H8B 109.5
H8A C8 H8B 109.5
O2 C8 H8C 109.5
H8A C8 H8C 109.5
H8B C8 H8C 109.5
C10 C9 C14 118.0(4)
C10 C9 P1 121.1(4)
C14 C9 P1 120.8(4)
C11 C10 C9 120.8(5)
C11 C10 H10 119.6
C9 C10 H10 119.6
C12 C11 C10 120.9(5)
C12 C11 H11 119.5
C10 C11 H11 119.5
C11 C12 C13 119.3(5)
C11 C12 H12 120.3
C13 C12 H12 120.3
C14 C13 C12 121.6(5)
C14 C13 H13 119.2
C12 C13 H13 119.2
C13 C14 C9 119.4(5)
C13 C14 H14 120.3
C9 C14 H14 120.3
C16 C15 C20 118.5(4)
C16 C15 P1 123.6(3)
C20 C15 P1 117.8(4)
C15 C16 C17 120.6(5)
C15 C16 H16 119.7
C17 C16 H16 119.7
C18 C17 C16 120.4(5)
C18 C17 H17 119.8
C16 C17 H17 119.8
C17 C18 C19 119.7(5)
C17 C18 H18 120.1
C19 C18 H18 120.1
C18 C19 C20 120.2(5)
C18 C19 H19 119.9
C20 C19 H19 119.9
C15 C20 C19 120.6(5)
C15 C20 H20 119.7
C19 C20 H20 119.7
C26 C21 C22 118.5(5)
C26 C21 P1 117.5(4)
C22 C21 P1 124.0(4)
C23 C22 C21 121.0(5)
C23 C22 H22 119.5
C21 C22 H22 119.5
C22 C23 C24 120.6(5)
C22 C23 H23 119.7
C24 C23 H23 119.7
C25 C24 C23 118.8(5)
C25 C24 H24 120.6
C23 C24 H24 120.6
C26 C25 C24 120.4(6)
C26 C25 H25 119.8
C24 C25 H25 119.8
C25 C26 C21 120.7(5)
C25 C26 H26 119.7
C21 C26 H26 119.7
C28 C27 C32 118.4(5)
C28 C27 P2 120.0(4)
C32 C27 P2 121.0(4)
C27 C28 C29 120.1(5)
C27 C28 H28 119.9
C29 C28 H28 119.9
C30 C29 C28 120.1(6)
C30 C29 H29 120.0
C28 C29 H29 120.0
C31 C30 C29 120.0(6)
C31 C30 H30 120.0
C29 C30 H30 120.0
C30 C31 C32 121.2(6)
C30 C31 H31 119.4
C32 C31 H31 119.4
C31 C32 C27 120.2(6)
C31 C32 H32 119.9
C27 C32 H32 119.9
C34 C33 C38 119.0(4)
C34 C33 P2 119.0(3)
C38 C33 P2 122.0(4)
C35 C34 C33 120.4(5)
C35 C34 H34 119.8
C33 C34 H34 119.8
C36 C35 C34 120.6(5)
C36 C35 H35 119.7
C34 C35 H35 119.7
C37 C36 C35 119.9(5)
C37 C36 H36 120.1
C35 C36 H36 120.1
C36 C37 C38 120.5(5)
C36 C37 H37 119.7
C38 C37 H37 119.7
C37 C38 C33 119.7(5)
C37 C38 H38 120.2
C33 C38 H38 120.2
C40 C39 C44 118.7(4)
C40 C39 P2 122.7(3)
C44 C39 P2 118.6(3)
C39 C40 C41 119.7(4)
C39 C40 H40 120.1
C41 C40 H40 120.1
C42 C41 C40 120.6(5)
C42 C41 H41 119.7
C40 C41 H41 119.7
C41 C42 C43 119.7(4)
C41 C42 H42 120.1
C43 C42 H42 120.1
C44 C43 C42 120.3(4)
C44 C43 H43 119.8
C42 C43 H43 119.8
C43 C44 C39 120.9(4)
C43 C44 H44 119.5
C39 C44 H44 119.5
Cl2 C45 Cl4 111.1(3)
Cl2 C45 Cl3 109.7(3)
Cl4 C45 Cl3 109.0(3)
Cl2 C45 H45 109.0
Cl4 C45 H45 109.0
Cl3 C45 H45 109.0
O3 N O4 121.3(5)
O3 N C2 120.1(4)
O4 N C2 118.6(4)
C7 O1 Ir 109.2(3)
C7 O2 C8 115.9(4)
C9 P1 C15 102.6(2)
C9 P1 C21 106.1(2)
C15 P1 C21 102.7(2)
C9 P1 Ir 113.54(14)
C15 P1 Ir 117.16(15)
C21 P1 Ir 113.41(14)
C27 P2 C39 103.7(2)
C27 P2 C33 106.2(2)
C39 P2 C33 101.9(2)
C27 P2 Ir 110.59(14)
C39 P2 Ir 119.29(14)
C33 P2 Ir 113.84(14)
C1 Ir C5 92.40(19)
C1 Ir O1 171.69(15)
C5 Ir O1 79.60(16)
C1 Ir P2 88.31(11)
C5 Ir P2 91.33(12)
O1 Ir P2 89.60(8)
C1 Ir P1 91.88(11)
C5 Ir P1 89.97(12)
O1 Ir P1 90.40(8)
P2 Ir P1 178.68(4)
C1 Ir Cl1 96.00(14)
C5 Ir Cl1 171.35(13)
O1 Ir Cl1 92.08(9)
P2 Ir Cl1 90.99(4)
P1 Ir Cl1 87.68(4)

loop_
_geom_bond_atom_site_label_1
_geom_bond_atom_site_label_2
_geom_bond_distance
C1 C2 1.354(6)
C1 Ir 1.986(4)
C1 H1 0.9300
C2 C3 1.433(7)
C2 N 1.484(6)
C3 C4 1.338(6)
C3 H3 0.9300
C4 C5 1.445(6)
C4 H4 0.9300
C5 C6 1.361(6)
C5 Ir 2.015(4)
C6 C7 1.441(7)
C6 Br 1.899(5)
C7 O1 1.264(5)
C7 O2 1.314(5)
C8 O2 1.455(6)
C8 H8A 0.9600
C8 H8B 0.9600
C8 H8C 0.9600
C9 C10 1.405(7)
C9 C14 1.411(7)
C9 P1 1.815(5)
C10 C11 1.370(7)
C10 H10 0.9300
C11 C12 1.365(8)
C11 H11 0.9300
C12 C13 1.380(8)
C12 H12 0.9300
C13 C14 1.374(7)
C13 H13 0.9300
C14 H14 0.9300
C15 C16 1.376(7)
C15 C20 1.388(6)
C15 P1 1.835(4)
C16 C17 1.400(7)
C16 H16 0.9300
C17 C18 1.361(7)
C17 H17 0.9300
C18 C19 1.378(8)
C18 H18 0.9300
C19 C20 1.392(7)
C19 H19 0.9300
C20 H20 0.9300
C21 C26 1.385(7)
C21 C22 1.386(6)
C21 P1 1.848(5)
C22 C23 1.370(7)
C22 H22 0.9300
C23 C24 1.387(8)
C23 H23 0.9300
C24 C25 1.386(8)
C24 H24 0.9300
C25 C26 1.381(7)
C25 H25 0.9300
C26 H26 0.9300
C27 C28 1.379(7)
C27 C32 1.398(7)
C27 P2 1.812(5)
C28 C29 1.408(7)
C28 H28 0.9300
C29 C30 1.378(9)
C29 H29 0.9300
C30 C31 1.343(9)
C30 H30 0.9300
C31 C32 1.390(8)
C31 H31 0.9300
C32 H32 0.9300
C33 C34 1.387(6)
C33 C38 1.408(6)
C33 P2 1.837(5)
C34 C35 1.381(7)
C34 H34 0.9300
C35 C36 1.379(7)
C35 H35 0.9300
C36 C37 1.377(8)
C36 H36 0.9300
C37 C38 1.387(7)
C37 H37 0.9300
C38 H38 0.9300
C39 C40 1.395(6)
C39 C44 1.399(6)
C39 P2 1.834(4)
C40 C41 1.405(6)
C40 H40 0.9300
C41 C42 1.375(6)
C41 H41 0.9300
C42 C43 1.386(7)
C42 H42 0.9300
C43 C44 1.377(6)
C43 H43 0.9300
C44 H44 0.9300
C45 Cl2 1.744(6)
C45 Cl4 1.758(6)
C45 Cl3 1.766(6)
C45 H45 0.9800
N O3 1.189(6)
N O4 1.222(5)
O1 Ir 2.214(3)
P1 Ir 2.3607(12)
P2 Ir 2.3585(11)
Cl1 Ir 2.4650(13)
